data_8103957
loop_
_publ_author_name
'Hesse, K.F.'
'Merlino, S.'
'Liebau, F.'

_publ_section_title
;
 Crystal structure of rhodesite, H K1-x Nax+2y Ca2-y (lB,3,2 2)(Si8 O19)
 *(6-z)H2O, from three localities and its relation to other silicates with
 dreier double layers
;
_journal_name_full 'Zeitschrift fuer Kristallographie (149,1979-)'
_journal_page_first 25
_journal_page_last 48
_journal_volume 199
_journal_year 1992
_chemical_formula_sum 'Ca2 H11 K O24 Si8'
_chemical_name_systematic 'H K Ca2 Si8 O19 (H2 O)5'
_space_group_IT_number 51
_symmetry_space_group_name_Hall '-P 2 2a'
_symmetry_space_group_name_H-M 'P m a m'
_cell_angle_alpha 90
_cell_angle_beta 90
_cell_angle_gamma 90
_cell_formula_units_Z 2
_cell_length_a 23.4439
_cell_length_b 6.553
_cell_length_c 7.055
_cell_volume 1083.845
_citation_journal_id_ASTM ZEKRDZ
_cod_data_source_file Hesse_ZEKRDZ_1992_34.cif
_cod_data_source_block H11Ca2K1O24Si8
_cod_original_sg_symbol_Hall '-P 2a 2a (-x,z,y)'
_cod_original_formula_sum 'H11 Ca2 K1 O24 Si8'
_cod_database_code 8103957

loop_
_symmetry_equiv_pos_as_xyz
x,y,z
-x+1/2,y,-z
x+1/2,-y,-z
-x,-y,z
-x,-y,-z
x-1/2,-y,z
-x-1/2,y,z
x,y,-z

loop_
_atom_site_label
_atom_site_type_symbol
_atom_site_fract_x
_atom_site_fract_y
_atom_site_fract_z
_atom_site_occupancy
_atom_site_U_iso_or_equiv
Ca2 Ca+2 0 0.5 0.5 1 0.0
O2 O-2 0.1718 0.4077 0.3114 1 0.0
O5 O-2 0.1465 0.7418 0.5 1 0.0
O4 O-2 0.1345 0.2573 0 1 0.0
K1 K+1 0.25 0.446 0 1 0.0
Si1 Si+4 0.1168 0.2891 0.22 1 0.0
O8 O-2 0.039 0.8399 0 1 0.0
Ca1 Ca+2 0 0.5 0 1 0.0
Si3 Si+4 0.1022 0.9303 0.5 1 0.0
O1 O-2 0.0592 0.4076 0.2476 1 0.0
O6 O-2 0.0378 0.8543 0.5 1 0.0
Si2 Si+4 0.1836 0.5427 0.5 1 0.0
O7 O-2 0.25 0.6081 0.5 1 0.0
O10 O-2 0.25 0.0247 0.1895 0.5 0.0
O9 O-2 0.3312 0.7801 0 1 0.0
O3 O-2 0.1164 0.0629 0.3144 1 0.0
